data_1558907
loop_
_publ_author_name
'Krause, Simon'
'Evans, Jack D.'
'Bon, Volodymyr'
'Senkovska, Irene'
'Ehrling, Sebastian'
'Iacomic, Paul'
'T\"obbens, Daniel M'
'Llewellyn, Philip L.'
'Wallacher, Dirk'
'Weiss, Manfred S.'
'Zheng, Bin'
'Yot, Pascal G.'
'Maurin, Guillaume'
'Coudert, Fran\,cois-Xavier'
'Kaskel, Stefan'

_publ_section_title
;
 Engineering micromechanics of soft porous crystals for negative gas
 adsorption
;
_journal_name_full 'Chemical Science'
_journal_paper_doi 10.1039/D0SC03727C
_journal_year 2020
_chemical_formula_sum 'C42 H20 Cu2 N2 O10'
_chemical_formula_weight 839.68
_chemical_name_systematic DUT-160
_chemical_properties_physical Moisture-sensitive
_space_group_crystal_system cubic
_space_group_IT_number 225
_space_group_name_Hall '-F 4 2 3'
_space_group_name_H-M_alt 'F m -3 m'
_atom_sites_solution_hydrogens geom
_audit_block_doi 10.5517/ccdc.csd.cc257fvq
_audit_creation_method SHELXL-2014/7
_audit_update_record
;
2020-05-10 deposited with the CCDC.	2020-08-24 downloaded from the CCDC.
;
_cell_angle_alpha 90
_cell_angle_beta 90
_cell_angle_gamma 90
_cell_formula_units_Z 24
_cell_length_a 50.110(6)
_cell_length_b 50.110(6)
_cell_length_c 50.110(6)
_cell_measurement_reflns_used 284
_cell_measurement_temperature 296(2)
_cell_measurement_theta_max 17.8
_cell_measurement_theta_min 2.4
_cell_volume 125827(3)
_computing_cell_refinement 'XDSAPP 2.0'
_computing_data_collection 'marCCD 1994-2002'
_computing_data_reduction 'XDSAPP 2.0'
_computing_molecular_graphics 'Diamond 3.1'
_computing_publication_material WinGX
_computing_structure_refinement 'SHELXL-2014/6 (Sheldrick, 2014)'
_computing_structure_solution 'SHELXS-2014/7 (Sheldrick, 2014)'
_diffrn_ambient_temperature 296(2)
_diffrn_measured_fraction_theta_full 0.995
_diffrn_measured_fraction_theta_max 0.995
_diffrn_measurement_device_type 'MX-225 CCD'
_diffrn_measurement_method '\D\f scans'
_diffrn_radiation_monochromator 'Si 111'
_diffrn_radiation_probe x-ray
_diffrn_radiation_type synchrotron
_diffrn_radiation_wavelength 0.89499
_diffrn_reflns_av_R_equivalents 0.0578
_diffrn_reflns_av_unetI/netI 0.0133
_diffrn_reflns_Laue_measured_fraction_full 0.995
_diffrn_reflns_Laue_measured_fraction_max 0.995
_diffrn_reflns_limit_h_max 51
_diffrn_reflns_limit_h_min -52
_diffrn_reflns_limit_k_max 50
_diffrn_reflns_limit_k_min -52
_diffrn_reflns_limit_l_max 52
_diffrn_reflns_limit_l_min -52
_diffrn_reflns_number 140813
_diffrn_reflns_point_group_measured_fraction_full 0.995
_diffrn_reflns_point_group_measured_fraction_max 0.995
_diffrn_reflns_theta_full 28.112
_diffrn_reflns_theta_max 28.112
_diffrn_reflns_theta_min 0.886
_diffrn_source synchrotron
_diffrn_source_type 'BESSY MX BL14.3'
_exptl_absorpt_coefficient_mu 0.398
_exptl_crystal_colour green
_exptl_crystal_density_diffrn 0.266
_exptl_crystal_description cubic
_exptl_crystal_F_000 10176
_exptl_crystal_recrystallization_method 'solvothermal synthesis'
_exptl_crystal_size_max 0.020
_exptl_crystal_size_mid 0.020
_exptl_crystal_size_min 0.020
_refine_diff_density_max 0.522
_refine_diff_density_min -0.350
_refine_diff_density_rms 0.051
_refine_ls_extinction_method none
_refine_ls_goodness_of_fit_ref 1.083
_refine_ls_hydrogen_treatment constr
_refine_ls_matrix_type full
_refine_ls_number_parameters 101
_refine_ls_number_reflns 3736
_refine_ls_number_restraints 0
_refine_ls_restrained_S_all 1.083
_refine_ls_R_factor_all 0.0755
_refine_ls_R_factor_gt 0.0577
_refine_ls_shift/su_max 0.000
_refine_ls_shift/su_mean 0.000
_refine_ls_structure_factor_coef Fsqd
_refine_ls_weighting_details 'w=1/[\s^2^(Fo^2^)+(0.1680P)^2^+35.9357P] where P=(Fo^2^+2Fc^2^)/3'
_refine_ls_weighting_scheme calc
_refine_ls_wR_factor_gt 0.1921
_refine_ls_wR_factor_ref 0.2254
_reflns_Friedel_coverage 0.000
_reflns_number_gt 3080
_reflns_number_total 3736
_reflns_threshold_expression 'I > 2\s(I)'
_cod_data_source_file d0sc03727c2.cif
_cod_data_source_block DUT-49-acetylene
_cod_original_cell_volume 125827(44)
_cod_database_code 1558907
_shelx_shelxl_version_number 2014/7
_shelx_space_group_comment
;
The symmetry employed for this shelxl refinement is uniquely defined
by the following loop, which should always be used as a source of
symmetry information in preference to the above space-group names.
They are only intended as comments.
;
_shelx_estimated_absorpt_t_min 0.992
_shelx_estimated_absorpt_t_max 0.992

loop_
_space_group_symop_operation_xyz
'x, y, z'
'-x, -y, z'
'-x, y, -z'
'x, -y, -z'
'z, x, y'
'z, -x, -y'
'-z, -x, y'
'-z, x, -y'
'y, z, x'
'-y, z, -x'
'y, -z, -x'
'-y, -z, x'
'y, x, -z'
'-y, -x, -z'
'y, -x, z'
'-y, x, z'
'x, z, -y'
'-x, z, y'
'-x, -z, -y'
'x, -z, y'
'z, y, -x'
'z, -y, x'
'-z, y, x'
'-z, -y, -x'
'x, y+1/2, z+1/2'
'-x, -y+1/2, z+1/2'
'-x, y+1/2, -z+1/2'
'x, -y+1/2, -z+1/2'
'z, x+1/2, y+1/2'
'z, -x+1/2, -y+1/2'
'-z, -x+1/2, y+1/2'
'-z, x+1/2, -y+1/2'
'y, z+1/2, x+1/2'
'-y, z+1/2, -x+1/2'
'y, -z+1/2, -x+1/2'
'-y, -z+1/2, x+1/2'
'y, x+1/2, -z+1/2'
'-y, -x+1/2, -z+1/2'
'y, -x+1/2, z+1/2'
'-y, x+1/2, z+1/2'
'x, z+1/2, -y+1/2'
'-x, z+1/2, y+1/2'
'-x, -z+1/2, -y+1/2'
'x, -z+1/2, y+1/2'
'z, y+1/2, -x+1/2'
'z, -y+1/2, x+1/2'
'-z, y+1/2, x+1/2'
'-z, -y+1/2, -x+1/2'
'x+1/2, y, z+1/2'
'-x+1/2, -y, z+1/2'
'-x+1/2, y, -z+1/2'
'x+1/2, -y, -z+1/2'
'z+1/2, x, y+1/2'
'z+1/2, -x, -y+1/2'
'-z+1/2, -x, y+1/2'
'-z+1/2, x, -y+1/2'
'y+1/2, z, x+1/2'
'-y+1/2, z, -x+1/2'
'y+1/2, -z, -x+1/2'
'-y+1/2, -z, x+1/2'
'y+1/2, x, -z+1/2'
'-y+1/2, -x, -z+1/2'
'y+1/2, -x, z+1/2'
'-y+1/2, x, z+1/2'
'x+1/2, z, -y+1/2'
'-x+1/2, z, y+1/2'
'-x+1/2, -z, -y+1/2'
'x+1/2, -z, y+1/2'
'z+1/2, y, -x+1/2'
'z+1/2, -y, x+1/2'
'-z+1/2, y, x+1/2'
'-z+1/2, -y, -x+1/2'
'x+1/2, y+1/2, z'
'-x+1/2, -y+1/2, z'
'-x+1/2, y+1/2, -z'
'x+1/2, -y+1/2, -z'
'z+1/2, x+1/2, y'
'z+1/2, -x+1/2, -y'
'-z+1/2, -x+1/2, y'
'-z+1/2, x+1/2, -y'
'y+1/2, z+1/2, x'
'-y+1/2, z+1/2, -x'
'y+1/2, -z+1/2, -x'
'-y+1/2, -z+1/2, x'
'y+1/2, x+1/2, -z'
'-y+1/2, -x+1/2, -z'
'y+1/2, -x+1/2, z'
'-y+1/2, x+1/2, z'
'x+1/2, z+1/2, -y'
'-x+1/2, z+1/2, y'
'-x+1/2, -z+1/2, -y'
'x+1/2, -z+1/2, y'
'z+1/2, y+1/2, -x'
'z+1/2, -y+1/2, x'
'-z+1/2, y+1/2, x'
'-z+1/2, -y+1/2, -x'
'-x, -y, -z'
'x, y, -z'
'x, -y, z'
'-x, y, z'
'-z, -x, -y'
'-z, x, y'
'z, x, -y'
'z, -x, y'
'-y, -z, -x'
'y, -z, x'
'-y, z, x'
'y, z, -x'
'-y, -x, z'
'y, x, z'
'-y, x, -z'
'y, -x, -z'
'-x, -z, y'
'x, -z, -y'
'x, z, y'
'-x, z, -y'
'-z, -y, x'
'-z, y, -x'
'z, -y, -x'
'z, y, x'
'-x, -y+1/2, -z+1/2'
'x, y+1/2, -z+1/2'
'x, -y+1/2, z+1/2'
'-x, y+1/2, z+1/2'
'-z, -x+1/2, -y+1/2'
'-z, x+1/2, y+1/2'
'z, x+1/2, -y+1/2'
'z, -x+1/2, y+1/2'
'-y, -z+1/2, -x+1/2'
'y, -z+1/2, x+1/2'
'-y, z+1/2, x+1/2'
'y, z+1/2, -x+1/2'
'-y, -x+1/2, z+1/2'
'y, x+1/2, z+1/2'
'-y, x+1/2, -z+1/2'
'y, -x+1/2, -z+1/2'
'-x, -z+1/2, y+1/2'
'x, -z+1/2, -y+1/2'
'x, z+1/2, y+1/2'
'-x, z+1/2, -y+1/2'
'-z, -y+1/2, x+1/2'
'-z, y+1/2, -x+1/2'
'z, -y+1/2, -x+1/2'
'z, y+1/2, x+1/2'
'-x+1/2, -y, -z+1/2'
'x+1/2, y, -z+1/2'
'x+1/2, -y, z+1/2'
'-x+1/2, y, z+1/2'
'-z+1/2, -x, -y+1/2'
'-z+1/2, x, y+1/2'
'z+1/2, x, -y+1/2'
'z+1/2, -x, y+1/2'
'-y+1/2, -z, -x+1/2'
'y+1/2, -z, x+1/2'
'-y+1/2, z, x+1/2'
'y+1/2, z, -x+1/2'
'-y+1/2, -x, z+1/2'
'y+1/2, x, z+1/2'
'-y+1/2, x, -z+1/2'
'y+1/2, -x, -z+1/2'
'-x+1/2, -z, y+1/2'
'x+1/2, -z, -y+1/2'
'x+1/2, z, y+1/2'
'-x+1/2, z, -y+1/2'
'-z+1/2, -y, x+1/2'
'-z+1/2, y, -x+1/2'
'z+1/2, -y, -x+1/2'
'z+1/2, y, x+1/2'
'-x+1/2, -y+1/2, -z'
'x+1/2, y+1/2, -z'
'x+1/2, -y+1/2, z'
'-x+1/2, y+1/2, z'
'-z+1/2, -x+1/2, -y'
'-z+1/2, x+1/2, y'
'z+1/2, x+1/2, -y'
'z+1/2, -x+1/2, y'
'-y+1/2, -z+1/2, -x'
'y+1/2, -z+1/2, x'
'-y+1/2, z+1/2, x'
'y+1/2, z+1/2, -x'
'-y+1/2, -x+1/2, z'
'y+1/2, x+1/2, z'
'-y+1/2, x+1/2, -z'
'y+1/2, -x+1/2, -z'
'-x+1/2, -z+1/2, y'
'x+1/2, -z+1/2, -y'
'x+1/2, z+1/2, y'
'-x+1/2, z+1/2, -y'
'-z+1/2, -y+1/2, x'
'-z+1/2, y+1/2, -x'
'z+1/2, -y+1/2, -x'
'z+1/2, y+1/2, x'

loop_
_atom_site_label
_atom_site_type_symbol
_atom_site_fract_x
_atom_site_fract_y
_atom_site_fract_z
_atom_site_U_iso_or_equiv
_atom_site_adp_type
_atom_site_occupancy
_atom_site_site_symmetry_order
_atom_site_calc_flag
_atom_site_refinement_flags_posn
_atom_site_refinement_flags_adp
_atom_site_refinement_flags_occupancy
_atom_site_disorder_assembly
_atom_site_disorder_group
Cu1 Cu 0.5000 0.5000 0.13857(2) 0.0638(4) Uani 1 8 d S T P . .
Cu2 Cu 0.5000 0.5000 0.19153(2) 0.0812(4) Uani 1 8 d S T P . .
N1 N 0.66224(6) 0.5000 0.16224(6) 0.170(3) Uani 1 4 d S T P A .
O1 O 0.53902(4) 0.5000 0.14290(4) 0.0848(7) Uani 1 2 d S T P . .
O2 O 0.53888(5) 0.5000 0.18729(5) 0.1059(9) Uani 1 2 d S T P . .
O3 O 0.5000 0.5000 0.09563(8) 0.1107(16) Uani 1 8 d S T P . .
O4 O 0.5000 0.5000 0.23474(10) 0.157(3) Uani 1 8 d S T P . .
C1 C 0.55034(7) 0.5000 0.16525(6) 0.0913(11) Uani 1 2 d S T P . .
C2 C 0.58002(7) 0.5000 0.16522(6) 0.1021(12) Uani 1 2 d S T P . .
C3 C 0.59420(7) 0.5000 0.14169(6) 0.0938(11) Uani 1 2 d S T P . .
H3A H 0.5852 0.5000 0.1255 0.113 Uiso 1 2 calc R U P . .
C4 C 0.62173(8) 0.5000 0.14211(6) 0.1112(14) Uani 1 2 d S T P . .
C5 C 0.63517(9) 0.5000 0.16701(8) 0.140(2) Uani 1 2 d S T P . .
C6 C 0.62143(10) 0.5000 0.19072(8) 0.165(3) Uani 1 2 d S T P . .
H6A H 0.6304 0.5000 0.2070 0.198 Uiso 1 2 calc R U P . .
C7 C 0.59391(9) 0.5000 0.18969(7) 0.140(2) Uani 1 2 d S T P . .
H7A H 0.5843 0.5000 0.2055 0.168 Uiso 1 2 calc R U P . .
C8 C 0.68268(9) 0.5000 0.18268(9) 0.186(5) Uani 1 4 d S T P . .
C9 C 0.70045(15) 0.4810(2) 0.18331(16) 0.210(6) Uani 0.5 1 d . . P A -1
H9A H 0.6999 0.4673 0.1708 0.252 Uiso 0.5 1 calc R U P A -1
C10 C 0.72067(15) 0.4814(2) 0.20319(15) 0.232(7) Uani 0.5 1 d . . P A -1
H10A H 0.7336 0.4681 0.2032 0.279 Uiso 0.5 1 calc R U P A -1
C11 C 0.72144(11) 0.5000 0.22144(11) 0.242(8) Uani 1 4 d S T P . .
C12 C 0.74176(9) 0.5000 0.24176(9) 0.265(6) Uani 1 4 d S T P A .

loop_
_atom_site_aniso_label
_atom_site_aniso_U_11
_atom_site_aniso_U_22
_atom_site_aniso_U_33
_atom_site_aniso_U_23
_atom_site_aniso_U_13
_atom_site_aniso_U_12
Cu1 0.0727(4) 0.0727(4) 0.0458(4) 0.000 0.000 0.000
Cu2 0.0995(5) 0.0995(5) 0.0447(5) 0.000 0.000 0.000
N1 0.082(2) 0.346(11) 0.082(2) 0.000 -0.042(3) 0.000
O1 0.0720(14) 0.1242(18) 0.0583(12) 0.000 -0.0076(10) 0.000
O2 0.0943(17) 0.166(3) 0.0571(14) 0.000 -0.0072(12) 0.000
O3 0.144(3) 0.144(3) 0.044(2) 0.000 0.000 0.000
O4 0.213(4) 0.213(4) 0.046(3) 0.000 0.000 0.000
C1 0.093(3) 0.121(3) 0.060(2) 0.000 -0.0100(18) 0.000
C2 0.082(2) 0.165(4) 0.059(2) 0.000 -0.0190(16) 0.000
C3 0.074(2) 0.146(3) 0.0612(19) 0.000 -0.0245(16) 0.000
C4 0.080(2) 0.191(4) 0.0630(19) 0.000 -0.0290(16) 0.000
C5 0.085(3) 0.260(7) 0.076(3) 0.000 -0.030(2) 0.000
C6 0.104(4) 0.323(8) 0.067(3) 0.000 -0.036(2) 0.000
C7 0.103(3) 0.253(6) 0.065(2) 0.000 -0.017(2) 0.000
C8 0.083(3) 0.391(17) 0.083(3) 0.000 -0.045(4) 0.000
C9 0.116(6) 0.390(16) 0.123(6) -0.018(6) -0.060(5) 0.042(6)
C10 0.128(7) 0.440(19) 0.128(7) -0.003(7) -0.078(6) 0.062(6)
C11 0.106(4) 0.51(2) 0.106(4) 0.000 -0.076(6) 0.000
C12 0.119(4) 0.56(2) 0.119(4) 0.000 -0.068(5) 0.000

loop_
_atom_type_symbol
_atom_type_description
_atom_type_scat_dispersion_real
_atom_type_scat_dispersion_imag
_atom_type_scat_source
C C 0.0060 0.0030 'International Tables Vol C Tables 4.2.6.8 and 6.1.1.4'
H H 0.0000 0.0000 'International Tables Vol C Tables 4.2.6.8 and 6.1.1.4'
N N 0.0110 0.0060 'International Tables Vol C Tables 4.2.6.8 and 6.1.1.4'
O O 0.0180 0.0100 'International Tables Vol C Tables 4.2.6.8 and 6.1.1.4'
Cu Cu 0.1490 1.8970 'International Tables Vol C Tables 4.2.6.8 and 6.1.1.4'

loop_
_citation_id
_citation_doi
_citation_year
1 10.26434/chemrxiv.12619064 2020

loop_
_geom_angle_atom_site_label_1
_geom_angle_atom_site_label_2
_geom_angle_atom_site_label_3
_geom_angle
_geom_angle_site_symmetry_1
_geom_angle_site_symmetry_3
_geom_angle_publ_flag
O1 Cu1 O1 89.303(14) . 110 ?
O1 Cu1 O1 89.303(14) . 109_665 ?
O1 Cu1 O1 167.34(13) 110 109_665 ?
O1 Cu1 O1 167.34(13) . 2_665 ?
O1 Cu1 O1 89.304(14) 110 2_665 ?
O1 Cu1 O1 89.304(14) 109_665 2_665 ?
O1 Cu1 O3 96.33(6) . . ?
O1 Cu1 O3 96.33(6) 110 . ?
O1 Cu1 O3 96.33(6) 109_665 . ?
O1 Cu1 O3 96.33(6) 2_665 . ?
O1 Cu1 Cu2 83.67(6) . . ?
O1 Cu1 Cu2 83.67(6) 110 . ?
O1 Cu1 Cu2 83.67(6) 109_665 . ?
O1 Cu1 Cu2 83.67(6) 2_665 . ?
O3 Cu1 Cu2 180.0 . . ?
O2 Cu2 O2 89.328(15) . 109_665 ?
O2 Cu2 O2 167.56(14) . 2_665 ?
O2 Cu2 O2 89.328(15) 109_665 2_665 ?
O2 Cu2 O2 89.328(15) . 110 ?
O2 Cu2 O2 167.57(14) 109_665 110 ?
O2 Cu2 O2 89.328(15) 2_665 110 ?
O2 Cu2 O4 96.22(7) . . ?
O2 Cu2 O4 96.22(7) 109_665 . ?
O2 Cu2 O4 96.22(7) 2_665 . ?
O2 Cu2 O4 96.22(7) 110 . ?
O2 Cu2 Cu1 83.78(7) . . ?
O2 Cu2 Cu1 83.78(7) 109_665 . ?
O2 Cu2 Cu1 83.78(7) 2_665 . ?
O2 Cu2 Cu1 83.78(7) 110 . ?
O4 Cu2 Cu1 180.0 . . ?
C5 N1 C5 110.0(5) . 70_564 ?
C5 N1 C8 125.0(2) . . ?
C5 N1 C8 125.0(2) 70_564 . ?
C1 O1 Cu1 123.2(2) . . ?
C1 O2 Cu2 123.7(2) . . ?
O2 C1 O1 125.7(3) . . ?
O2 C1 C2 117.5(3) . . ?
O1 C1 C2 116.8(3) . . ?
C3 C2 C7 119.4(4) . . ?
C3 C2 C1 121.1(3) . . ?
C7 C2 C1 119.5(3) . . ?
C2 C3 C4 120.2(3) . . ?
C2 C3 H3A 119.9 . . ?
C4 C3 H3A 119.9 . . ?
C3 C4 C5 119.2(4) . . ?
C3 C4 C4 134.12(19) . 70_564 ?
C5 C4 C4 106.6(3) . 70_564 ?
C6 C5 N1 130.1(4) . . ?
C6 C5 C4 121.6(4) . . ?
N1 C5 C4 108.4(4) . . ?
C5 C6 C7 117.9(4) . . ?
C5 C6 H6A 121.0 . . ?
C7 C6 H6A 121.0 . . ?
C6 C7 C2 121.7(4) . . ?
C6 C7 H7A 119.1 . . ?
C2 C7 H7A 119.1 . . ?
C9 C8 N1 120.0(4) . . ?
C8 C9 C10 119.6(9) . . ?
C8 C9 H9A 120.2 . . ?
C10 C9 H9A 120.2 . . ?
C11 C10 C9 121.5(10) . . ?
C11 C10 H10A 119.3 . . ?
C9 C10 H10A 119.3 . . ?
C10 C11 C12 121.1(5) . . ?
C12 C12 C11 180.0(9) 145_665 . ?

loop_
_geom_bond_atom_site_label_1
_geom_bond_atom_site_label_2
_geom_bond_distance
_geom_bond_site_symmetry_2
_geom_bond_publ_flag
Cu1 O1 1.967(2) . ?
Cu1 O1 1.967(2) 110 ?
Cu1 O1 1.967(2) 109_665 ?
Cu1 O1 1.967(2) 2_665 ?
Cu1 O3 2.152(4) . ?
Cu1 Cu2 2.6538(10) . ?
Cu2 O2 1.960(3) . ?
Cu2 O2 1.960(3) 109_665 ?
Cu2 O2 1.960(3) 2_665 ?
Cu2 O2 1.960(3) 110 ?
Cu2 O4 2.165(5) . ?
N1 C5 1.377(5) . ?
N1 C5 1.378(5) 70_564 ?
N1 C8 1.449(8) . ?
O1 C1 1.255(4) . ?
O2 C1 1.245(4) . ?
C1 C2 1.487(5) . ?
C2 C3 1.377(5) . ?
C2 C7 1.410(5) . ?
C3 C4 1.380(5) . ?
C3 H3A 0.9300 . ?
C4 C5 1.418(5) . ?
C4 C4 1.444(8) 70_564 ?
C5 C6 1.373(6) . ?
C6 C7 1.380(7) . ?
C6 H6A 0.9300 . ?
C7 H7A 0.9300 . ?
C8 C9 1.304(8) . ?
C9 C10 1.421(8) . ?
C9 H9A 0.9300 . ?
C10 C11 1.306(9) . ?
C10 H10A 0.9300 . ?
C11 C12 1.440(11) . ?
C12 C12 1.168(13) 145_665 ?
